data_4349826
loop_
_publ_author_name
'Li, Min-Yu'
'Zhang, Hai-Xia'
'Wang, Fei'
'Zhang, Jian'

_publ_section_title
;
 Synthesis of zeolitic tetrazolate-imidazolate frameworks (ZTIFs) in
 ethylene glycol
;
_journal_issue 3
_journal_name_full 'Inorganic Chemistry Frontiers'
_journal_page_first 675
_journal_paper_doi 10.1039/C7QI00765E
_journal_volume 5
_journal_year 2018
_chemical_formula_moiety 'C16 H11 N13 O6 Zn2'
_chemical_formula_sum 'C16 H11 N13 O6 Zn2'
_chemical_formula_weight 612.16
_space_group_crystal_system orthorhombic
_space_group_IT_number 33
_space_group_name_Hall 'P 2c -2n'
_space_group_name_H-M_alt 'P n a 21'
_atom_sites_solution_hydrogens geom
_audit_creation_method SHELXL-2016/6
_audit_update_record
;
2017-12-29 deposited with the CCDC.
2018-01-08 downloaded from the CCDC.
;
_cell_angle_alpha 90
_cell_angle_beta 90
_cell_angle_gamma 90
_cell_formula_units_Z 4
_cell_length_a 18.363(3)
_cell_length_b 15.899(2)
_cell_length_c 7.6788(11)
_cell_measurement_reflns_used 6914
_cell_measurement_temperature 293(2)
_cell_measurement_theta_max 27.4971
_cell_measurement_theta_min 2.5615
_cell_volume 2241.9(6)
_computing_structure_refinement 'SHELXL-2016/6 (Sheldrick, 2016)'
_diffrn_ambient_temperature 293(2)
_diffrn_measured_fraction_theta_full 0.995
_diffrn_measured_fraction_theta_max 0.996
_diffrn_measurement_device_type
;  
Saturn724+ (2x2 bin mode)
;
_diffrn_measurement_method CCD_Profile_fitting
_diffrn_radiation_type MoK\a
_diffrn_radiation_wavelength 0.71073
_diffrn_reflns_av_R_equivalents 0.0243
_diffrn_reflns_av_unetI/netI 0.0318
_diffrn_reflns_Laue_measured_fraction_full 0.995
_diffrn_reflns_Laue_measured_fraction_max 0.996
_diffrn_reflns_limit_h_max 23
_diffrn_reflns_limit_h_min -23
_diffrn_reflns_limit_k_max 20
_diffrn_reflns_limit_k_min -20
_diffrn_reflns_limit_l_max 9
_diffrn_reflns_limit_l_min -9
_diffrn_reflns_number 17820
_diffrn_reflns_point_group_measured_fraction_full 0.996
_diffrn_reflns_point_group_measured_fraction_max 0.997
_diffrn_reflns_theta_full 25.242
_diffrn_reflns_theta_max 27.480
_diffrn_reflns_theta_min 2.218
_diffrn_source 'Sealed Tube'
_exptl_absorpt_coefficient_mu 2.205
_exptl_absorpt_correction_T_max 1.0000
_exptl_absorpt_correction_T_min 0.9038
_exptl_absorpt_correction_type multi-scan
_exptl_crystal_colour Yellow
_exptl_crystal_density_diffrn 1.814
_exptl_crystal_description Prism
_exptl_crystal_F_000 1224
_exptl_crystal_size_max 0.200
_exptl_crystal_size_mid 0.150
_exptl_crystal_size_min 0.08
_refine_diff_density_max 0.485
_refine_diff_density_min -0.400
_refine_diff_density_rms 0.157
_refine_ls_abs_structure_details
;
 Flack x determined using 1718 quotients [(I+)-(I-)]/[(I+)+(I-)]
 (Parsons, Flack and Wagner, Acta Cryst. B69 (2013) 249-259).
;
_refine_ls_abs_structure_Flack 0.014(5)
_refine_ls_extinction_method none
_refine_ls_goodness_of_fit_ref 1.127
_refine_ls_hydrogen_treatment constr
_refine_ls_matrix_type full
_refine_ls_number_parameters 335
_refine_ls_number_reflns 5068
_refine_ls_number_restraints 1
_refine_ls_restrained_S_all 1.127
_refine_ls_R_factor_all 0.0256
_refine_ls_R_factor_gt 0.0217
_refine_ls_shift/su_max 0.001
_refine_ls_shift/su_mean 0.000
_refine_ls_structure_factor_coef Fsqd
_refine_ls_weighting_details 'w=1/[\s^2^(Fo^2^)+(0.0403P)^2^] where P=(Fo^2^+2Fc^2^)/3'
_refine_ls_weighting_scheme calc
_refine_ls_wR_factor_gt 0.0645
_refine_ls_wR_factor_ref 0.0747
_reflns_Friedel_coverage 0.861
_reflns_Friedel_fraction_full 0.997
_reflns_Friedel_fraction_max 0.997
_reflns_number_gt 4489
_reflns_number_total 5068
_reflns_threshold_expression 'I > 2\s(I)'
_cod_data_source_file c7qi00765e2.cif
_cod_data_source_block ZTIF-12
_cod_depositor_comments
;
The following automatic conversions were performed:

data item '_exptl_absorpt_correction_type' value 'Multi-scan' was
changed to 'multi-scan' in accordance with the
/home/saulius/struct/COD-crude-data/automatic-downloads/DataCite-retrospective/RSC/depositions/lib/dictionaries/cif_core.dic
dictionary named 'cif_core.dic' version 2.4.2 last updated on
2011-04-26.

Automatic conversion script
Id: cif_fix_values 6909 2019-04-08 15:41:33Z antanas 
;
_cod_database_code 4349826
_shelx_shelxl_version_number 2016/6
_shelx_space_group_comment
;
The symmetry employed for this shelxl refinement is uniquely defined
by the following loop, which should always be used as a source of
symmetry information in preference to the above space-group names.
They are only intended as comments.
;

loop_
_space_group_symop_operation_xyz
'x, y, z'
'-x, -y, z+1/2'
'-x+1/2, y+1/2, z+1/2'
'x+1/2, -y+1/2, z'

loop_
_atom_site_label
_atom_site_type_symbol
_atom_site_fract_x
_atom_site_fract_y
_atom_site_fract_z
_atom_site_U_iso_or_equiv
_atom_site_adp_type
_atom_site_occupancy
_atom_site_site_symmetry_order
_atom_site_calc_flag
_atom_site_refinement_flags_posn
_atom_site_refinement_flags_adp
Zn1 Zn 0.60263(2) 0.56211(3) 0.86048(6) 0.02606(12) Uani 1 1 d . .
Zn2 Zn 0.60705(2) 0.91506(3) 0.58230(6) 0.02753(13) Uani 1 1 d . .
N3 N 0.60428(18) 0.6554(2) 0.6852(5) 0.0265(8) Uani 1 1 d . .
N5 N 0.61017(17) 0.78785(19) 0.5831(5) 0.0270(7) Uani 1 1 d . .
N6 N 0.48236(19) 0.6472(2) 1.0875(6) 0.0370(8) Uani 1 1 d . .
N9 N 0.5206(2) 0.5789(2) 1.0384(5) 0.0322(9) Uani 1 1 d . .
O10 O 0.60911(17) 1.0795(2) 0.4015(6) 0.0516(11) Uani 1 1 d . .
C11 C 0.6159(2) 0.7360(3) 0.7189(6) 0.0248(8) Uani 1 1 d . .
N12 N 0.68450(19) 0.5192(2) 1.0063(5) 0.0283(8) Uani 1 1 d . .
N13 N 0.5256(2) 0.9375(2) 0.4093(6) 0.0370(10) Uani 1 1 d . .
N15 N 0.71073(17) 0.9567(2) 0.5860(5) 0.0272(7) Uani 1 1 d . .
N16 N 0.5478(2) 1.0841(2) 0.3389(6) 0.0370(9) Uani 1 1 d . .
C17 C 0.5940(2) 0.7351(3) 0.4481(6) 0.0317(10) Uani 1 1 d . .
H17A H 0.586838 0.751379 0.330354 0.038 Uiso 1 1 calc R U
N18 N 0.4987(2) 0.5113(2) 1.1208(6) 0.0329(9) Uani 1 1 d . .
N19 N 0.55539(18) 0.4652(2) 0.7267(5) 0.0298(8) Uani 1 1 d . .
N20 N 0.6349(2) 0.7647(2) 0.8888(5) 0.0359(9) Uani 1 1 d . .
O21 O 0.6410(2) 0.7111(2) 1.0040(4) 0.0489(9) Uani 1 1 d . .
C22 C 0.3829(2) 0.6701(3) 1.3032(7) 0.0357(11) Uani 1 1 d . .
C23 C 0.7466(2) 0.4834(3) 0.9583(6) 0.0247(8) Uani 1 1 d . .
C24 C 0.5039(2) 1.0091(3) 0.3372(7) 0.0333(10) Uani 1 1 d . .
C25 C 0.4678(2) 0.8847(3) 0.3812(8) 0.0447(13) Uani 1 1 d . .
H25 H 0.465060 0.827483 0.416308 0.054 Uiso 1 1 calc R U
C26 C 0.4358(2) 0.6179(3) 1.2047(6) 0.0303(9) Uani 1 1 d . .
N27 N 0.7646(2) 0.4731(3) 0.7781(5) 0.0367(9) Uani 1 1 d . .
C28 C 0.5899(3) 0.6546(3) 0.5114(6) 0.0320(10) Uani 1 1 d . .
H28A H 0.578782 0.606061 0.444523 0.038 Uiso 1 1 calc R U
C30 C 0.6873(3) 0.5154(3) 1.1831(6) 0.0394(11) Uani 1 1 d . .
H30 H 0.650998 0.535975 1.260114 0.047 Uiso 1 1 calc R U
O31 O 0.5217(2) 1.1487(2) 0.2776(5) 0.0552(11) Uani 1 1 d . .
C32 C 0.7492(2) 0.9771(3) 0.7327(6) 0.0370(11) Uani 1 1 d . .
H32 H 0.734405 0.966575 0.849165 0.044 Uiso 1 1 calc R U
C33 C 0.3860(3) 0.6711(4) 1.4845(8) 0.0463(13) Uani 1 1 d . .
H33A H 0.419920 0.636736 1.545087 0.056 Uiso 1 1 calc R U
N34 N 0.56213(19) 0.9918(2) 0.7656(5) 0.0380(10) Uani 1 1 d . .
O35 O 0.8186(2) 0.4327(3) 0.7425(5) 0.0587(11) Uani 1 1 d . .
C36 C 0.4146(3) 0.9280(3) 0.2945(8) 0.0457(13) Uani 1 1 d . .
H36 H 0.368825 0.905699 0.259883 0.055 Uiso 1 1 calc R U
C39 C 0.3384(3) 0.7236(4) 1.5751(9) 0.0626(16) Uani 1 1 d . .
H39A H 0.340745 0.726226 1.698555 0.075 Uiso 1 1 calc R U
C41 C 0.3327(3) 0.7186(3) 1.2148(9) 0.0507(13) Uani 1 1 d . .
H41A H 0.330854 0.717757 1.091156 0.061 Uiso 1 1 calc R U
O44 O 0.7234(2) 0.5058(3) 0.6707(4) 0.0546(10) Uani 1 1 d . .
O1 O 0.6445(3) 0.8396(2) 0.9094(5) 0.0636(11) Uani 1 1 d . .
C2 C 0.2849(3) 0.7684(3) 1.3088(10) 0.0638(18) Uani 1 1 d . .
H2A H 0.249366 0.800988 1.249328 0.077 Uiso 1 1 calc R U
C3 C 0.2885(3) 0.7711(3) 1.4875(10) 0.0635(19) Uani 1 1 d . .
H3A H 0.255983 0.806284 1.550449 0.076 Uiso 1 1 calc R U

loop_
_atom_site_aniso_label
_atom_site_aniso_U_11
_atom_site_aniso_U_22
_atom_site_aniso_U_33
_atom_site_aniso_U_23
_atom_site_aniso_U_13
_atom_site_aniso_U_12
Zn1 0.0240(2) 0.0250(2) 0.0292(2) 0.0025(2) -0.0017(2) -0.00079(17)
Zn2 0.0235(2) 0.0225(2) 0.0366(3) 0.0003(2) -0.0002(2) -0.00079(17)
N3 0.0292(18) 0.0225(18) 0.0278(19) -0.0007(14) 0.0028(14) 0.0005(14)
N5 0.0291(16) 0.0239(16) 0.0281(17) 0.0026(16) 0.0001(15) 0.0032(13)
N6 0.0355(19) 0.0252(18) 0.050(2) 0.0056(19) 0.009(2) 0.0040(14)
N9 0.0289(19) 0.0275(19) 0.040(2) 0.0024(15) 0.0087(16) 0.0005(15)
O10 0.033(2) 0.038(2) 0.084(3) 0.0091(18) -0.0215(18) -0.0081(13)
C11 0.028(2) 0.0217(19) 0.0252(18) -0.0014(15) 0.0018(18) 0.0006(17)
N12 0.0223(18) 0.033(2) 0.0293(18) -0.0025(15) -0.0016(14) 0.0032(15)
N13 0.0285(19) 0.0258(19) 0.057(3) 0.0090(17) -0.0097(18) -0.0020(15)
N15 0.0211(15) 0.0310(16) 0.0295(18) -0.0001(16) 0.0008(15) 0.0002(13)
N16 0.033(2) 0.029(2) 0.050(2) 0.0046(19) -0.0091(18) -0.0044(14)
C17 0.039(3) 0.031(2) 0.025(2) -0.0015(18) 0.0015(18) 0.0038(19)
N18 0.0292(17) 0.0256(19) 0.044(2) -0.0001(16) 0.0125(16) -0.0008(14)
N19 0.0254(18) 0.0253(18) 0.039(2) -0.0001(15) -0.0070(15) -0.0004(14)
N20 0.045(2) 0.032(2) 0.031(2) -0.0006(16) -0.0049(17) -0.0070(16)
O21 0.068(3) 0.046(2) 0.0328(18) 0.0092(16) -0.0105(17) -0.0111(18)
C22 0.028(2) 0.022(2) 0.057(3) -0.005(2) 0.0090(19) 0.0003(16)
C23 0.022(2) 0.026(2) 0.0267(19) -0.0011(16) 0.0000(15) -0.0011(16)
C24 0.0263(19) 0.027(2) 0.046(3) 0.0066(19) -0.0068(19) -0.0033(15)
C25 0.037(3) 0.029(2) 0.068(4) 0.012(3) -0.015(3) -0.0084(19)
C26 0.024(2) 0.026(2) 0.041(2) 0.0010(18) 0.0019(17) 0.0017(16)
N27 0.030(2) 0.048(2) 0.033(2) -0.0056(18) 0.0020(16) 0.0014(17)
C28 0.041(3) 0.027(2) 0.029(2) -0.0063(18) 0.0002(18) 0.0003(19)
C30 0.034(3) 0.058(3) 0.026(2) -0.005(2) 0.0041(18) 0.010(2)
O31 0.049(2) 0.0319(19) 0.085(3) 0.0200(19) -0.019(2) -0.0057(16)
C32 0.030(2) 0.053(3) 0.028(2) -0.002(2) -0.0001(18) -0.004(2)
C33 0.043(3) 0.043(3) 0.053(3) -0.003(3) 0.013(2) -0.003(2)
N34 0.028(2) 0.029(2) 0.057(3) -0.0120(19) 0.0089(18) -0.0029(15)
O35 0.043(2) 0.085(3) 0.048(2) -0.021(2) 0.0081(18) 0.020(2)
C36 0.031(3) 0.036(3) 0.070(3) 0.014(3) -0.015(2) -0.011(2)
C39 0.062(4) 0.055(3) 0.070(4) -0.017(3) 0.032(3) -0.008(3)
C41 0.043(3) 0.039(3) 0.070(3) -0.003(3) -0.001(3) 0.008(2)
O44 0.056(2) 0.081(3) 0.0271(18) 0.0059(18) -0.0037(16) 0.010(2)
O1 0.112(4) 0.033(2) 0.045(2) -0.0088(16) -0.015(2) -0.017(2)
C2 0.038(3) 0.042(3) 0.112(6) -0.001(3) 0.009(3) 0.011(2)
C3 0.043(3) 0.038(3) 0.110(6) -0.017(3) 0.033(3) 0.000(2)

loop_
_atom_type_symbol
_atom_type_description
_atom_type_scat_dispersion_real
_atom_type_scat_dispersion_imag
_atom_type_scat_source
C C 0.0033 0.0016 'International Tables Vol C Tables 4.2.6.8 and 6.1.1.4'
H H 0.0000 0.0000 'International Tables Vol C Tables 4.2.6.8 and 6.1.1.4'
N N 0.0061 0.0033 'International Tables Vol C Tables 4.2.6.8 and 6.1.1.4'
O O 0.0106 0.0060 'International Tables Vol C Tables 4.2.6.8 and 6.1.1.4'
Zn Zn 0.2839 1.4301 'International Tables Vol C Tables 4.2.6.8 and 6.1.1.4'

loop_
_geom_angle_atom_site_label_1
_geom_angle_atom_site_label_2
_geom_angle_atom_site_label_3
_geom_angle
_geom_angle_site_symmetry_1
_geom_angle_site_symmetry_3
N12 Zn1 N3 128.25(14) . .
N12 Zn1 N19 110.10(14) . .
N3 Zn1 N19 103.10(14) . .
N12 Zn1 N9 102.95(15) . .
N3 Zn1 N9 111.24(14) . .
N19 Zn1 N9 96.98(15) . .
N15 Zn2 N5 107.55(13) . .
N15 Zn2 N13 130.31(15) . .
N5 Zn2 N13 101.43(14) . .
N15 Zn2 N34 100.12(14) . .
N5 Zn2 N34 127.46(16) . .
N13 Zn2 N34 92.78(17) . .
C11 N3 C28 103.3(4) . .
C11 N3 Zn1 126.0(3) . .
C28 N3 Zn1 130.6(3) . .
C11 N5 C17 103.3(3) . .
C11 N5 Zn2 128.5(3) . .
C17 N5 Zn2 127.3(3) . .
C26 N6 N9 104.0(3) . .
N18 N9 N6 111.4(4) . .
N18 N9 Zn1 116.2(3) . .
N6 N9 Zn1 132.4(3) . .
N3 C11 N5 115.7(4) . .
N3 C11 N20 121.8(4) . .
N5 C11 N20 122.5(4) . .
C23 N12 C30 103.0(4) . .
C23 N12 Zn1 129.7(3) . .
C30 N12 Zn1 127.2(3) . .
C24 N13 C25 103.2(4) . .
C24 N13 Zn2 130.1(3) . .
C25 N13 Zn2 124.4(3) . .
C23 N15 C32 103.1(3) 3_654 .
C23 N15 Zn2 130.8(3) 3_654 .
C32 N15 Zn2 125.3(3) . .
O10 N16 O31 124.0(4) . .
O10 N16 C24 117.9(4) . .
O31 N16 C24 118.1(4) . .
N5 C17 C28 108.4(4) . .
N9 N18 N19 107.0(3) . 2_665
N18 N19 C26 106.8(3) 2_664 2_664
N18 N19 Zn1 114.2(3) 2_664 .
C26 N19 Zn1 139.0(3) 2_664 .
O1 N20 O21 124.8(4) . .
O1 N20 C11 117.9(4) . .
O21 N20 C11 117.2(4) . .
C41 C22 C33 120.8(5) . .
C41 C22 C26 120.0(5) . .
C33 C22 C26 119.2(5) . .
N15 C23 N12 116.1(4) 3_645 .
N15 C23 N27 122.8(4) 3_645 .
N12 C23 N27 121.1(4) . .
N13 C24 N34 115.9(4) . 2_674
N13 C24 N16 122.6(4) . .
N34 C24 N16 121.5(4) 2_674 .
C36 C25 N13 108.7(4) . .
N6 C26 N19 110.8(4) . 2_665
N6 C26 C22 124.8(4) . .
N19 C26 C22 124.4(4) 2_665 .
O35 N27 O44 125.0(4) . .
O35 N27 C23 117.9(4) . .
O44 N27 C23 117.1(4) . .
N3 C28 C17 109.2(4) . .
N12 C30 C32 109.3(4) . 3_645
C30 C32 N15 108.5(4) 3_654 .
C22 C33 C39 118.7(6) . .
C24 N34 C36 103.2(4) 2_675 2_675
C24 N34 Zn2 130.3(3) 2_675 .
C36 N34 Zn2 123.1(3) 2_675 .
N34 C36 C25 109.0(4) 2_674 .
C3 C39 C33 120.4(6) . .
C22 C41 C2 119.1(6) . .
C3 C2 C41 120.5(6) . .
C39 C3 C2 120.4(6) . .

loop_
_geom_bond_atom_site_label_1
_geom_bond_atom_site_label_2
_geom_bond_distance
_geom_bond_site_symmetry_2
Zn1 N12 1.995(4) .
Zn1 N3 2.002(4) .
Zn1 N19 2.046(3) .
Zn1 N9 2.051(4) .
Zn2 N15 2.016(3) .
Zn2 N5 2.024(3) .
Zn2 N13 2.033(4) .
Zn2 N34 2.038(4) .
N3 C11 1.325(6) .
N3 C28 1.360(6) .
N5 C11 1.333(6) .
N5 C17 1.366(6) .
N6 C26 1.326(6) .
N6 N9 1.348(5) .
N9 N18 1.311(5) .
O10 N16 1.226(5) .
C11 N20 1.426(6) .
N12 C23 1.326(5) .
N12 C30 1.360(5) .
N13 C24 1.327(6) .
N13 C25 1.370(6) .
N15 C23 1.326(6) 3_654
N15 C32 1.369(6) .
N16 O31 1.227(5) .
N16 C24 1.440(5) .
C17 C28 1.370(6) .
N18 N19 1.336(5) 2_665
N19 C26 1.341(5) 2_664
N20 O1 1.215(5) .
N20 O21 1.233(5) .
C22 C41 1.381(7) .
C22 C33 1.393(8) .
C22 C26 1.485(6) .
C23 N27 1.432(5) .
C24 N34 1.331(6) 2_674
C25 C36 1.367(7) .
N27 O35 1.213(5) .
N27 O44 1.234(5) .
C30 C32 1.367(7) 3_645
C33 C39 1.394(7) .
N34 C36 1.363(6) 2_675
C39 C3 1.366(9) .
C41 C2 1.385(8) .
C2 C3 1.374(10) .
